data_7150881
loop_
_publ_author_name
'Fischer, Lucile'
'Didierjean, Claude'
'Jolibois, Franck'
'Semetey, Vincent'
'Manuel Lozano, Jose'
'Briand, Jean-Paul'
'Marraud, Michel'
'Poteau, Romuald'
'Guichard, Gilles'

_publ_section_title
;
 Propensity for local folding induced by the urea fragment in
 short-chain oligomers
;
_journal_issue 14
_journal_name_full 'Organic &amp; Biomolecular Chemistry'
_journal_page_first 2596
_journal_page_last 2610
_journal_volume 6
_journal_year 2008
_chemical_absolute_configuration syn
_chemical_compound_source 'synthesis as described'
_chemical_formula_moiety 'C17 H27 N3 O4'
_chemical_formula_sum 'C17 H27 N3 O4'
_chemical_formula_weight 337.42
_chemical_name_systematic
;
?
;
_space_group_IT_number 4
_symmetry_cell_setting monoclinic
_symmetry_Int_Tables_number 4
_symmetry_space_group_name_Hall 'P 2yb'
_symmetry_space_group_name_H-M 'P 1 21 1'
_atom_sites_solution_hydrogens geom
_atom_sites_solution_primary direct
_atom_sites_solution_secondary difmap
_audit_creation_date 2007-08-14T10:43:19-00:00
_audit_creation_method 'WinGX routine CIF_UPDATE'
_cell_angle_alpha 90
_cell_angle_beta 103.133(3)
_cell_angle_gamma 90
_cell_formula_units_Z 2
_cell_length_a 10.1826(8)
_cell_length_b 9.5473(7)
_cell_length_c 10.2926(11)
_cell_measurement_reflns_used 4334
_cell_measurement_temperature 293(2)
_cell_measurement_theta_max 23.19
_cell_measurement_theta_min 2.54
_cell_measurement_wavelength 0.71073
_cell_volume 974.44(15)
_computing_cell_refinement 'HKL Scalepack (Otwinowski &Minor 1997)'
_computing_data_collection 'Collect (Nonius BV, 1997-2000)'
_computing_data_reduction 'HKL Denzo and Scalepack (Otwinowski &Minor 1997)'
_computing_molecular_graphics 'Ortep-3 for Windows (Farrugia, 1997)'
_computing_publication_material 'WinGX publication routines (Farrugia, 1999)'
_computing_structure_refinement 'SHELXL-97 (Sheldrick, 1997)'
_computing_structure_solution 'SHELXS-97 (Sheldrick, 1997)'
_diffrn_ambient_temperature 293(2)
_diffrn_measured_fraction_theta_full 0.98
_diffrn_measured_fraction_theta_max 0.98
_diffrn_radiation_monochromator graphite
_diffrn_radiation_probe x-ray
_diffrn_radiation_type MoK\a
_diffrn_radiation_wavelength 0.7107
_diffrn_reflns_av_R_equivalents 0.042
_diffrn_reflns_av_unetI/netI 0.0466
_diffrn_reflns_limit_h_max 11
_diffrn_reflns_limit_h_min -11
_diffrn_reflns_limit_k_max 9
_diffrn_reflns_limit_k_min -9
_diffrn_reflns_limit_l_max 11
_diffrn_reflns_limit_l_min -11
_diffrn_reflns_number 4334
_diffrn_reflns_theta_full 23.19
_diffrn_reflns_theta_max 23.19
_diffrn_reflns_theta_min 2.54
_exptl_absorpt_coefficient_mu 0.082
_exptl_absorpt_correction_type none
_exptl_crystal_colour colorless
_exptl_crystal_density_diffrn 1.15
_exptl_crystal_density_method 'not measured'
_exptl_crystal_description prism
_exptl_crystal_F_000 364
_exptl_crystal_size_max 0.2
_exptl_crystal_size_mid 0.2
_exptl_crystal_size_min 0.1
_refine_diff_density_max 0.223
_refine_diff_density_min -0.16
_refine_diff_density_rms 0.043
_refine_ls_extinction_method none
_refine_ls_goodness_of_fit_ref 1.05
_refine_ls_hydrogen_treatment constr
_refine_ls_matrix_type full
_refine_ls_number_parameters 219
_refine_ls_number_reflns 1461
_refine_ls_number_restraints 1
_refine_ls_restrained_S_all 1.049
_refine_ls_R_factor_all 0.0984
_refine_ls_R_factor_gt 0.0642
_refine_ls_shift/su_max 0
_refine_ls_shift/su_mean 0
_refine_ls_structure_factor_coef Fsqd
_refine_ls_weighting_details 'calc w=1/[\s^2^(Fo^2^)+(0.1010P)^2^+0.3030P] where P=(Fo^2^+2Fc^2^)/3'
_refine_ls_weighting_scheme calc
_refine_ls_wR_factor_gt 0.1654
_refine_ls_wR_factor_ref 0.1908
_reflns_number_gt 1003
_reflns_number_total 1461
_reflns_threshold_expression >2sigma(I)
_cod_data_source_file b801139g-1.txt
_cod_data_source_block shelxl
_cod_database_code 7150881

loop_
_symmetry_equiv_pos_as_xyz
'x, y, z'
'-x, y+1/2, -z'

loop_
_atom_site_label
_atom_site_type_symbol
_atom_site_fract_x
_atom_site_fract_y
_atom_site_fract_z
_atom_site_U_iso_or_equiv
_atom_site_adp_type
_atom_site_occupancy
_atom_site_symmetry_multiplicity
_atom_site_calc_flag
_atom_site_refinement_flags
_atom_site_disorder_assembly
_atom_site_disorder_group
C1 C 0.0413(8) 0.6003(9) 0.8205(8) 0.098(2) Uani 1 1 d . . .
C2 C 0.0334(9) 0.5522(14) 0.6813(10) 0.140(4) Uani 1 1 d . . .
H2A H 0.1218 0.5544 0.6631 0.182 Uiso 1 1 calc R . .
H2B H -0.0256 0.613 0.6201 0.182 Uiso 1 1 calc R . .
H2C H -0.0011 0.4583 0.6709 0.182 Uiso 1 1 calc R . .
C3 C -0.0721(8) 0.6968(13) 0.8297(15) 0.166(5) Uani 1 1 d . . .
H3A H -0.0367 0.7785 0.88 0.216 Uiso 1 1 calc R . .
H3B H -0.1334 0.6496 0.8733 0.216 Uiso 1 1 calc R . .
H3C H -0.1189 0.7243 0.7416 0.216 Uiso 1 1 calc R . .
C4 C 0.0513(11) 0.4779(13) 0.9167(12) 0.165(5) Uani 1 1 d . . .
H4A H 0.1399 0.4757 0.9742 0.215 Uiso 1 1 calc R . .
H4B H 0.0351 0.392 0.8672 0.215 Uiso 1 1 calc R . .
H4C H -0.0146 0.4886 0.9694 0.215 Uiso 1 1 calc R . .
O1 O 0.1611(5) 0.6911(5) 0.8645(5) 0.0929(15) Uani 1 1 d . . .
C5 C 0.2862(7) 0.6435(7) 0.8772(7) 0.0748(18) Uani 1 1 d . . .
O2 O 0.3154(5) 0.5256(5) 0.8478(5) 0.1015(16) Uani 1 1 d . . .
N1 N 0.3759(5) 0.7439(6) 0.9224(6) 0.0802(16) Uani 1 1 d . . .
H1 H 0.3474 0.8219 0.9474 0.104 Uiso 1 1 calc R . .
C6 C 0.5186(6) 0.7278(7) 0.9313(6) 0.0764(18) Uani 1 1 d . . .
H6 H 0.5329 0.6352 0.8958 0.099 Uiso 1 1 calc R . .
C7 C 0.5690(7) 0.8349(9) 0.8483(7) 0.090(2) Uani 1 1 d . . .
H7A H 0.5435 0.9284 0.87 0.117 Uiso 1 1 calc R . .
H7B H 0.6664 0.8304 0.8628 0.117 Uiso 1 1 calc R . .
O3 O 0.5071(9) 0.8007(9) 0.7141(6) 0.159(3) Uani 1 1 d . . .
C8 C 0.4801(12) 0.8949(12) 0.6271(11) 0.144(4) Uani 1 1 d . . .
H8A H 0.5636 0.9362 0.6152 0.187 Uiso 1 1 calc R . .
H8B H 0.4284 0.9678 0.6582 0.187 Uiso 1 1 calc R . .
C9 C 0.4020(9) 0.8418(11) 0.4957(8) 0.105(3) Uani 1 1 d . . .
C10 C 0.4008(9) 0.9167(12) 0.3807(9) 0.119(3) Uani 1 1 d . . .
H10 H 0.4483 1.0004 0.3853 0.154 Uiso 1 1 calc R . .
C11 C 0.3309(13) 0.8689(18) 0.2618(10) 0.139(4) Uani 1 1 d . . .
H11 H 0.3327 0.9202 0.1854 0.18 Uiso 1 1 calc R . .
C12 C 0.2593(12) 0.7507(17) 0.2498(13) 0.139(4) Uani 1 1 d . . .
H12 H 0.2139 0.7192 0.1661 0.181 Uiso 1 1 calc R . .
C13 C 0.2534(11) 0.6750(15) 0.3638(14) 0.143(4) Uani 1 1 d . . .
H13 H 0.2001 0.5951 0.3582 0.186 Uiso 1 1 calc R . .
C14 C 0.3274(9) 0.7206(12) 0.4844(9) 0.115(3) Uani 1 1 d . . .
H14 H 0.3273 0.6683 0.5605 0.149 Uiso 1 1 calc R . .
N2 N 0.5932(6) 0.7327(6) 1.0693(5) 0.0838(16) Uani 1 1 d . . .
H2 H 0.5797 0.7996 1.1206 0.109 Uiso 1 1 calc R . .
C15 C 0.6848(6) 0.6301(7) 1.1169(7) 0.0692(17) Uani 1 1 d . . .
O4 O 0.7027(5) 0.5315(5) 1.0466(5) 0.0855(13) Uani 1 1 d . . .
N3 N 0.7528(6) 0.6420(6) 1.2447(6) 0.0905(18) Uani 1 1 d . . .
C16 C 0.7132(10) 0.7348(10) 1.3400(8) 0.115(3) Uani 1 1 d . . .
H16A H 0.6166 0.7384 1.3234 0.15 Uiso 1 1 calc R . .
H16B H 0.7478 0.827 1.3312 0.15 Uiso 1 1 calc R . .
H16C H 0.7489 0.7006 1.4287 0.15 Uiso 1 1 calc R . .
C17 C 0.8556(9) 0.5367(12) 1.2985(9) 0.130(3) Uani 1 1 d . . .
H17A H 0.8819 0.4891 1.2262 0.17 Uiso 1 1 calc R . .
H17B H 0.8193 0.4701 1.3509 0.17 Uiso 1 1 calc R . .
H17C H 0.9328 0.5818 1.3535 0.17 Uiso 1 1 calc R . .

loop_
_atom_site_aniso_label
_atom_site_aniso_U_11
_atom_site_aniso_U_22
_atom_site_aniso_U_33
_atom_site_aniso_U_23
_atom_site_aniso_U_13
_atom_site_aniso_U_12
C1 0.086(5) 0.091(5) 0.107(6) -0.005(5) 0.003(4) -0.024(4)
C2 0.108(6) 0.171(9) 0.120(7) -0.048(7) -0.015(5) -0.008(7)
C3 0.071(5) 0.142(8) 0.281(15) -0.049(10) 0.033(7) -0.002(6)
C4 0.127(9) 0.164(10) 0.178(10) 0.058(9) -0.022(7) -0.062(7)
O1 0.073(3) 0.077(3) 0.127(4) -0.018(3) 0.017(3) -0.011(2)
C5 0.081(5) 0.062(4) 0.074(4) 0.005(3) 0.001(3) -0.003(4)
O2 0.098(3) 0.068(3) 0.120(4) -0.012(3) -0.012(3) 0.003(3)
N1 0.074(4) 0.066(3) 0.094(4) -0.012(3) 0.007(3) 0.007(3)
C6 0.079(4) 0.067(4) 0.074(4) -0.008(4) -0.003(3) 0.006(3)
C7 0.085(5) 0.110(6) 0.066(4) -0.001(4) -0.002(4) 0.003(4)
O3 0.225(8) 0.144(5) 0.080(4) 0.015(4) -0.023(4) -0.016(6)
C8 0.175(10) 0.113(7) 0.119(8) 0.032(7) -0.015(7) -0.024(7)
C9 0.108(6) 0.130(8) 0.071(5) 0.003(5) 0.010(4) 0.010(6)
C10 0.125(7) 0.141(8) 0.089(7) 0.010(6) 0.021(5) 0.020(6)
C11 0.146(10) 0.195(13) 0.075(7) 0.018(8) 0.023(6) 0.068(9)
C12 0.114(8) 0.184(12) 0.102(9) -0.037(9) -0.013(6) 0.037(8)
C13 0.115(8) 0.165(10) 0.134(9) -0.020(8) -0.003(7) -0.005(7)
C14 0.108(6) 0.129(8) 0.098(6) 0.018(6) 0.003(5) 0.005(6)
N2 0.102(4) 0.074(3) 0.065(3) -0.005(3) -0.004(3) 0.018(3)
C15 0.069(4) 0.064(4) 0.068(4) 0.005(4) 0.001(3) -0.007(3)
O4 0.088(3) 0.073(3) 0.090(3) 0.001(3) 0.009(2) 0.007(3)
N3 0.097(4) 0.091(4) 0.073(4) 0.012(4) -0.003(3) 0.013(3)
C16 0.148(7) 0.112(6) 0.074(5) 0.013(5) 0.000(5) -0.003(6)
C17 0.120(7) 0.143(8) 0.106(6) 0.011(6) -0.022(5) 0.040(7)

loop_
_atom_type_symbol
_atom_type_description
_atom_type_scat_dispersion_real
_atom_type_scat_dispersion_imag
_atom_type_scat_source
C C 0.0033 0 'International Tables Vol C Tables 4.2.6.8 and 6.1.1.4'
H H 0 0 'International Tables Vol C Tables 4.2.6.8 and 6.1.1.4'
N N 0.0061 0 'International Tables Vol C Tables 4.2.6.8 and 6.1.1.4'
O O 0.0106 0 'International Tables Vol C Tables 4.2.6.8 and 6.1.1.4'

loop_
_geom_angle_atom_site_label_1
_geom_angle_atom_site_label_2
_geom_angle_atom_site_label_3
_geom_angle
_geom_angle_site_symmetry_1
_geom_angle_site_symmetry_3
_geom_angle_publ_flag
O1 C1 C2 109.6(7) . . ?
O1 C1 C3 102.4(7) . . ?
C2 C1 C3 112.1(8) . . ?
O1 C1 C4 108.8(6) . . ?
C2 C1 C4 111.7(9) . . ?
C3 C1 C4 111.8(10) . . ?
C1 C2 H2A 109.5 . . ?
C1 C2 H2B 109.5 . . ?
H2A C2 H2B 109.5 . . ?
C1 C2 H2C 109.5 . . ?
H2A C2 H2C 109.5 . . ?
H2B C2 H2C 109.5 . . ?
C1 C3 H3A 109.5 . . ?
C1 C3 H3B 109.5 . . ?
H3A C3 H3B 109.5 . . ?
C1 C3 H3C 109.5 . . ?
H3A C3 H3C 109.5 . . ?
H3B C3 H3C 109.5 . . ?
C1 C4 H4A 109.5 . . ?
C1 C4 H4B 109.5 . . ?
H4A C4 H4B 109.5 . . ?
C1 C4 H4C 109.5 . . ?
H4A C4 H4C 109.5 . . ?
H4B C4 H4C 109.5 . . ?
C5 O1 C1 122.3(6) . . ?
O2 C5 O1 124.9(6) . . ?
O2 C5 N1 124.3(7) . . ?
O1 C5 N1 110.7(6) . . ?
C5 N1 C6 123.1(6) . . ?
C5 N1 H1 118.5 . . ?
C6 N1 H1 118.5 . . ?
N1 C6 N2 110.7(6) . . ?
N1 C6 C7 111.2(5) . . ?
N2 C6 C7 111.5(5) . . ?
N1 C6 H6 107.7 . . ?
N2 C6 H6 107.7 . . ?
C7 C6 H6 107.7 . . ?
O3 C7 C6 105.3(6) . . ?
O3 C7 H7A 110.7 . . ?
C6 C7 H7A 110.7 . . ?
O3 C7 H7B 110.7 . . ?
C6 C7 H7B 110.7 . . ?
H7A C7 H7B 108.8 . . ?
C8 O3 C7 120.4(9) . . ?
O3 C8 C9 112.9(9) . . ?
O3 C8 H8A 109 . . ?
C9 C8 H8A 109 . . ?
O3 C8 H8B 109 . . ?
C9 C8 H8B 109 . . ?
H8A C8 H8B 107.8 . . ?
C14 C9 C10 117.8(8) . . ?
C14 C9 C8 122.2(9) . . ?
C10 C9 C8 120.0(9) . . ?
C11 C10 C9 120.2(12) . . ?
C11 C10 H10 119.9 . . ?
C9 C10 H10 119.9 . . ?
C12 C11 C10 122.3(12) . . ?
C12 C11 H11 118.8 . . ?
C10 C11 H11 118.8 . . ?
C11 C12 C13 119.3(11) . . ?
C11 C12 H12 120.4 . . ?
C13 C12 H12 120.4 . . ?
C14 C13 C12 118.6(11) . . ?
C14 C13 H13 120.7 . . ?
C12 C13 H13 120.7 . . ?
C13 C14 C9 121.7(10) . . ?
C13 C14 H14 119.2 . . ?
C9 C14 H14 119.2 . . ?
C15 N2 C6 119.4(6) . . ?
C15 N2 H2 120.3 . . ?
C6 N2 H2 120.3 . . ?
O4 C15 N3 122.0(6) . . ?
O4 C15 N2 121.4(6) . . ?
N3 C15 N2 116.7(6) . . ?
C15 N3 C16 123.7(6) . . ?
C15 N3 C17 118.4(7) . . ?
C16 N3 C17 116.7(6) . . ?
N3 C16 H16A 109.5 . . ?
N3 C16 H16B 109.5 . . ?
H16A C16 H16B 109.5 . . ?
N3 C16 H16C 109.5 . . ?
H16A C16 H16C 109.5 . . ?
H16B C16 H16C 109.5 . . ?
N3 C17 H17A 109.5 . . ?
N3 C17 H17B 109.5 . . ?
H17A C17 H17B 109.5 . . ?
N3 C17 H17C 109.5 . . ?
H17A C17 H17C 109.5 . . ?
H17B C17 H17C 109.5 . . ?

loop_
_geom_bond_atom_site_label_1
_geom_bond_atom_site_label_2
_geom_bond_distance
_geom_bond_site_symmetry_2
_geom_bond_publ_flag
C1 O1 1.481(9) . ?
C1 C2 1.490(12) . ?
C1 C3 1.497(13) . ?
C1 C4 1.520(13) . ?
C2 H2A 0.96 . ?
C2 H2B 0.96 . ?
C2 H2C 0.96 . ?
C3 H3A 0.96 . ?
C3 H3B 0.96 . ?
C3 H3C 0.96 . ?
C4 H4A 0.96 . ?
C4 H4B 0.96 . ?
C4 H4C 0.96 . ?
O1 C5 1.331(8) . ?
C5 O2 1.220(8) . ?
C5 N1 1.332(8) . ?
N1 C6 1.444(8) . ?
N1 H1 0.86 . ?
C6 N2 1.451(8) . ?
C6 C7 1.496(10) . ?
C6 H6 0.98 . ?
C7 O3 1.420(9) . ?
C7 H7A 0.97 . ?
C7 H7B 0.97 . ?
O3 C8 1.255(11) . ?
C8 C9 1.492(13) . ?
C8 H8A 0.97 . ?
C8 H8B 0.97 . ?
C9 C14 1.374(13) . ?
C9 C10 1.380(12) . ?
C10 C11 1.348(16) . ?
C10 H10 0.93 . ?
C11 C12 1.334(17) . ?
C11 H11 0.93 . ?
C12 C13 1.391(16) . ?
C12 H12 0.93 . ?
C13 C14 1.368(13) . ?
C13 H13 0.93 . ?
C14 H14 0.93 . ?
N2 C15 1.364(8) . ?
N2 H2 0.86 . ?
C15 O4 1.225(7) . ?
C15 N3 1.345(8) . ?
N3 C16 1.446(11) . ?
N3 C17 1.466(10) . ?
C16 H16A 0.96 . ?
C16 H16B 0.96 . ?
C16 H16C 0.96 . ?
C17 H17A 0.96 . ?
C17 H17B 0.96 . ?
C17 H17C 0.96 . ?

loop_
_geom_hbond_atom_site_label_D
_geom_hbond_atom_site_label_H
_geom_hbond_atom_site_label_A
_geom_hbond_distance_DH
_geom_hbond_distance_HA
_geom_hbond_distance_DA
_geom_hbond_angle_DHA
_geom_hbond_site_symmetry_A
N1 H1 O4 0.86 2.07 2.898(7) 161.6 2_657
N2 H2 O2 0.86 2.4 3.009(8) 128.6 2_657

loop_
_geom_torsion_atom_site_label_1
_geom_torsion_atom_site_label_2
_geom_torsion_atom_site_label_3
_geom_torsion_atom_site_label_4
_geom_torsion
_geom_torsion_site_symmetry_1
_geom_torsion_site_symmetry_2
_geom_torsion_site_symmetry_3
_geom_torsion_site_symmetry_4
_geom_torsion_publ_flag
C2 C1 O1 C5 -64.1(9) . . . . ?
C3 C1 O1 C5 176.8(8) . . . . ?
C4 C1 O1 C5 58.3(10) . . . . ?
C1 O1 C5 O2 4.3(11) . . . . ?
C1 O1 C5 N1 -177.8(6) . . . . ?
O2 C5 N1 C6 5.3(11) . . . . ?
O1 C5 N1 C6 -172.6(6) . . . . ?
C5 N1 C6 N2 -115.4(7) . . . . ?
C5 N1 C6 C7 120.1(7) . . . . ?
N1 C6 C7 O3 -67.0(8) . . . . ?
N2 C6 C7 O3 168.9(6) . . . . ?
C6 C7 O3 C8 149.4(10) . . . . ?
C7 O3 C8 C9 -173.7(8) . . . . ?
O3 C8 C9 C14 22.0(16) . . . . ?
O3 C8 C9 C10 -159.4(10) . . . . ?
C14 C9 C10 C11 -1.7(14) . . . . ?
C8 C9 C10 C11 179.7(10) . . . . ?
C9 C10 C11 C12 1.1(16) . . . . ?
C10 C11 C12 C13 1.5(17) . . . . ?
C11 C12 C13 C14 -3.5(16) . . . . ?
C12 C13 C14 C9 3.0(15) . . . . ?
C10 C9 C14 C13 -0.4(14) . . . . ?
C8 C9 C14 C13 178.2(10) . . . . ?
N1 C6 N2 C15 129.8(6) . . . . ?
C7 C6 N2 C15 -105.7(7) . . . . ?
C6 N2 C15 O4 -2.2(10) . . . . ?
C6 N2 C15 N3 178.6(6) . . . . ?
O4 C15 N3 C16 -164.2(7) . . . . ?
N2 C15 N3 C16 14.9(10) . . . . ?
O4 C15 N3 C17 2.9(10) . . . . ?
N2 C15 N3 C17 -177.9(7) . . . . ?

loop_
_cod_related_entry_id
_cod_related_entry_database
_cod_related_entry_code
1 ChemSpider 30653415
